data_7222281
loop_
_publ_author_name
'Alizadeh, Abdolali'
'Ghanbaripour, Rashid'
'Feizabadi, Masoumeh'
'Zhu, Long-Guan'
'Dusek, Michal'

_publ_section_title
;
 Synthesis of
 3-[(coumarinyl)carbonyl]-3a,8b-dihyroindeno[1,2-b]pyrrole-4(1H)-ones and
 their conversion to coumarin bearing
 spiro[isobenzofuran-1,2&#x2032;-pyrrole] moiety compounds via oxidative
 cleavage reaction
;
_journal_issue 98
_journal_name_full 'RSC Adv.'
_journal_page_first 80518
_journal_paper_doi 10.1039/C5RA15405G
_journal_volume 5
_journal_year 2015
_chemical_formula_sum 'C31 H21 N2 O6'
_chemical_formula_weight 517.50
_chemical_name_systematic
;
?
;
_space_group_IT_number 15
_symmetry_space_group_name_Hall '-C 2yc'
_symmetry_space_group_name_H-M 'C 1 2/c 1'
_atom_sites_solution_hydrogens geom
_atom_sites_solution_primary direct
_atom_sites_solution_secondary difmap
_audit_creation_method SHELXL-97
_audit_update_record
;
2013-04-24 deposited with the CCDC.
2015-09-14 downloaded from the CCDC.
;
_cell_angle_alpha 90.00
_cell_angle_beta 92.961(5)
_cell_angle_gamma 90.00
_cell_formula_units_Z 8
_cell_length_a 25.2650(13)
_cell_length_b 14.1121(10)
_cell_length_c 14.5519(9)
_cell_measurement_temperature 293(2)
_cell_volume 5181.4(6)
_computing_structure_refinement 'SHELXL-97 (Sheldrick, 1997)'
_diffrn_ambient_temperature 293(2)
_diffrn_measured_fraction_theta_full 0.998
_diffrn_measured_fraction_theta_max 0.998
_diffrn_radiation_monochromator graphite
_diffrn_radiation_source 'fine-focus sealed tube'
_diffrn_radiation_type MoK\a
_diffrn_radiation_wavelength 0.71073
_diffrn_reflns_av_R_equivalents 0.0524
_diffrn_reflns_av_sigmaI/netI 0.0524
_diffrn_reflns_limit_h_max 30
_diffrn_reflns_limit_h_min -25
_diffrn_reflns_limit_k_max 12
_diffrn_reflns_limit_k_min -16
_diffrn_reflns_limit_l_max 14
_diffrn_reflns_limit_l_min -17
_diffrn_reflns_number 15785
_diffrn_reflns_theta_full 25.05
_diffrn_reflns_theta_max 25.05
_diffrn_reflns_theta_min 2.82
_exptl_absorpt_coefficient_mu 0.093
_exptl_absorpt_correction_T_max 0.9762
_exptl_absorpt_correction_T_min 0.9619
_exptl_crystal_density_diffrn 1.327
_exptl_crystal_density_method 'not measured'
_exptl_crystal_F_000 2152
_exptl_crystal_size_max 0.42
_exptl_crystal_size_mid 0.29
_exptl_crystal_size_min 0.26
_refine_diff_density_max 0.674
_refine_diff_density_min -0.446
_refine_diff_density_rms 0.067
_refine_ls_extinction_method none
_refine_ls_goodness_of_fit_ref 1.087
_refine_ls_hydrogen_treatment mixed
_refine_ls_matrix_type full
_refine_ls_number_parameters 362
_refine_ls_number_reflns 4571
_refine_ls_number_restraints 0
_refine_ls_restrained_S_all 1.087
_refine_ls_R_factor_all 0.1408
_refine_ls_R_factor_gt 0.1076
_refine_ls_shift/su_max 0.000
_refine_ls_shift/su_mean 0.000
_refine_ls_structure_factor_coef Fsqd
_refine_ls_weighting_details 'calc w=1/[\s^2^(Fo^2^)+(0.0607P)^2^+42.8156P] where P=(Fo^2^+2Fc^2^)/3'
_refine_ls_weighting_scheme calc
_refine_ls_wR_factor_gt 0.2509
_refine_ls_wR_factor_ref 0.2682
_reflns_number_gt 3149
_reflns_number_total 4571
_reflns_threshold_expression >2sigma(I)
_cod_data_source_file c5ra15405g2.cif
_cod_data_source_block ec1nin
_cod_database_code 7222281

loop_
_symmetry_equiv_pos_as_xyz
'x, y, z'
'-x, y, -z+1/2'
'x+1/2, y+1/2, z'
'-x+1/2, y+1/2, -z+1/2'
'-x, -y, -z'
'x, -y, z-1/2'
'-x+1/2, -y+1/2, -z'
'x+1/2, -y+1/2, z-1/2'

loop_
_atom_site_label
_atom_site_type_symbol
_atom_site_fract_x
_atom_site_fract_y
_atom_site_fract_z
_atom_site_U_iso_or_equiv
_atom_site_adp_type
_atom_site_occupancy
_atom_site_symmetry_multiplicity
_atom_site_calc_flag
_atom_site_refinement_flags
O4 O 0.60151(14) 0.4872(3) 0.5403(3) 0.0506(10) Uani 1 1 d .
H4A H 0.6032 0.4903 0.4842 0.076 Uiso 1 1 calc R
O5 O 0.67289(15) 0.3494(3) 0.4903(2) 0.0474(10) Uani 1 1 d .
H5A H 0.6678 0.3776 0.4413 0.071 Uiso 1 1 calc R
O6 O 0.65994(18) 0.6618(3) 0.5343(3) 0.0650(12) Uani 1 1 d .
N1 N 0.69702(17) 0.3596(3) 0.6459(3) 0.0402(11) Uani 1 1 d .
O1 O 0.59647(16) 0.8109(3) 0.6776(4) 0.0699(14) Uani 1 1 d .
O3 O 0.63690(19) 0.5564(4) 0.8320(3) 0.0705(14) Uani 1 1 d .
C13 C 0.6914(2) 0.4134(4) 0.5583(3) 0.0385(12) Uani 1 1 d .
C7 C 0.5505(2) 0.6325(4) 0.6696(4) 0.0439(13) Uani 1 1 d .
H7 H 0.5350 0.5728 0.6659 0.053 Uiso 1 1 calc R
C11 C 0.6541(2) 0.4924(4) 0.6871(3) 0.0410(13) Uani 1 1 d .
C25 C 0.7426(2) 0.4624(4) 0.5397(3) 0.0390(12) Uani 1 1 d .
C24 C 0.7366(2) 0.5610(4) 0.5373(4) 0.0424(13) Uani 1 1 d .
C17 C 0.6856(2) 0.1881(4) 0.6807(4) 0.0463(14) Uani 1 1 d .
C12 C 0.65250(19) 0.4966(4) 0.5822(3) 0.0379(12) Uani 1 1 d .
C16 C 0.7218(2) 0.2657(4) 0.6504(4) 0.0484(14) Uani 1 1 d .
H16A H 0.7527 0.2683 0.6928 0.058 Uiso 1 1 calc R
H16B H 0.7339 0.2498 0.5901 0.058 Uiso 1 1 calc R
C15 C 0.6910(3) 0.3766(5) 0.8125(4) 0.0589(17) Uani 1 1 d .
H15A H 0.6643 0.3319 0.8281 0.088 Uiso 1 1 calc R
H15B H 0.6905 0.4298 0.8537 0.088 Uiso 1 1 calc R
H15C H 0.7252 0.3468 0.8178 0.088 Uiso 1 1 calc R
C8 C 0.6006(2) 0.6420(4) 0.7045(4) 0.0465(14) Uani 1 1 d .
C14 C 0.6802(2) 0.4100(4) 0.7157(3) 0.0387(12) Uani 1 1 d .
C1 C 0.5210(2) 0.7138(5) 0.6383(4) 0.0495(15) Uani 1 1 d .
C23 C 0.6809(2) 0.5860(4) 0.5496(4) 0.0436(13) Uani 1 1 d .
C29 C 0.7789(2) 0.6196(5) 0.5212(4) 0.0543(16) Uani 1 1 d .
H29 H 0.7747 0.6851 0.5222 0.065 Uiso 1 1 calc R
C10 C 0.6320(2) 0.5603(4) 0.7464(4) 0.0461(14) Uani 1 1 d .
C26 C 0.7919(2) 0.4234(5) 0.5237(4) 0.0527(15) Uani 1 1 d .
H26 H 0.7968 0.3581 0.5255 0.063 Uiso 1 1 calc R
C6 C 0.5452(2) 0.8014(5) 0.6433(4) 0.0528(15) Uani 1 1 d .
C9 C 0.6250(3) 0.7336(5) 0.7108(5) 0.0629(18) Uani 1 1 d .
C22 C 0.6314(3) 0.1940(5) 0.6706(5) 0.0629(17) Uani 1 1 d .
H22 H 0.6157 0.2478 0.6444 0.075 Uiso 1 1 calc R
C2 C 0.4680(2) 0.7102(5) 0.6028(4) 0.0617(18) Uani 1 1 d .
H2 H 0.4506 0.6523 0.5978 0.074 Uiso 1 1 calc R
C28 C 0.8269(3) 0.5814(5) 0.5037(5) 0.0631(18) Uani 1 1 d .
H28 H 0.8552 0.6205 0.4910 0.076 Uiso 1 1 calc R
C27 C 0.8334(2) 0.4826(5) 0.5051(4) 0.0603(17) Uani 1 1 d .
H27 H 0.8663 0.4567 0.4934 0.072 Uiso 1 1 calc R
C5 C 0.5196(3) 0.8846(6) 0.6150(6) 0.082(2) Uani 1 1 d .
H5 H 0.5369 0.9427 0.6189 0.098 Uiso 1 1 calc R
C18 C 0.7085(3) 0.1066(5) 0.7186(4) 0.0633(18) Uani 1 1 d .
H18 H 0.7452 0.1019 0.7259 0.076 Uiso 1 1 calc R
C21 C 0.5998(3) 0.1196(6) 0.6993(6) 0.081(2) Uani 1 1 d .
H21 H 0.5630 0.1241 0.6931 0.097 Uiso 1 1 calc R
C4 C 0.4681(3) 0.8779(7) 0.5811(6) 0.090(3) Uani 1 1 d .
H4 H 0.4503 0.9325 0.5614 0.108 Uiso 1 1 calc R
C19 C 0.6777(4) 0.0336(6) 0.7451(5) 0.082(2) Uani 1 1 d .
H19 H 0.6936 -0.0211 0.7689 0.099 Uiso 1 1 calc R
C20 C 0.6234(4) 0.0392(6) 0.7371(5) 0.080(2) Uani 1 1 d .
H20 H 0.6028 -0.0106 0.7570 0.096 Uiso 1 1 calc R
C3 C 0.4420(3) 0.7914(6) 0.5756(6) 0.083(2) Uani 1 1 d .
H3 H 0.4069 0.7886 0.5534 0.099 Uiso 1 1 calc R
O2 O 0.6693(2) 0.7488(4) 0.7425(5) 0.114(2) Uani 1 1 d .
C31A C 0.5351(3) 0.3940(7) 0.6500(7) 0.034(2) Uani 0.50 1 d P
C30 C 0.4730(9) 0.342(2) 0.6061(10) 0.284(17) Uani 1 1 d .
C31B C 0.4613(8) 0.2696(12) 0.6173(17) 0.088(7) Uani 0.50 1 d P
N2 N 0.4614(4) 0.4229(9) 0.6512(9) 0.170(5) Uani 1 1 d .

loop_
_atom_site_aniso_label
_atom_site_aniso_U_11
_atom_site_aniso_U_22
_atom_site_aniso_U_33
_atom_site_aniso_U_23
_atom_site_aniso_U_13
_atom_site_aniso_U_12
O4 0.043(2) 0.070(3) 0.038(2) -0.0030(19) -0.0091(16) 0.0039(19)
O5 0.063(2) 0.046(2) 0.033(2) -0.0030(17) -0.0069(17) -0.0005(19)
O6 0.073(3) 0.051(3) 0.072(3) 0.016(2) 0.013(2) 0.014(2)
N1 0.048(3) 0.038(3) 0.034(2) 0.003(2) -0.0019(19) 0.007(2)
O1 0.049(3) 0.050(3) 0.108(4) -0.006(3) -0.020(2) 0.000(2)
O3 0.091(3) 0.080(4) 0.040(3) -0.017(2) -0.001(2) 0.019(3)
C13 0.046(3) 0.041(3) 0.028(3) 0.003(2) -0.005(2) 0.000(2)
C7 0.041(3) 0.047(3) 0.045(3) -0.008(3) 0.005(2) -0.006(3)
C11 0.037(3) 0.054(4) 0.032(3) -0.003(3) 0.001(2) -0.003(3)
C25 0.044(3) 0.047(3) 0.026(2) 0.002(2) 0.001(2) 0.004(2)
C24 0.044(3) 0.050(4) 0.034(3) 0.006(3) 0.002(2) 0.000(3)
C17 0.060(4) 0.040(3) 0.039(3) 0.000(3) 0.000(3) 0.003(3)
C12 0.037(3) 0.044(3) 0.032(3) -0.001(2) -0.004(2) 0.001(2)
C16 0.048(3) 0.049(4) 0.048(3) 0.004(3) -0.001(3) 0.011(3)
C15 0.079(4) 0.060(4) 0.037(3) 0.000(3) -0.009(3) 0.004(3)
C8 0.046(3) 0.046(4) 0.047(3) -0.012(3) 0.004(3) 0.004(3)
C14 0.039(3) 0.047(3) 0.030(3) -0.001(2) -0.001(2) -0.002(2)
C1 0.043(3) 0.063(4) 0.043(3) -0.001(3) 0.006(2) -0.002(3)
C23 0.055(3) 0.043(3) 0.033(3) 0.002(3) -0.001(2) 0.005(3)
C29 0.055(4) 0.044(4) 0.064(4) 0.007(3) 0.001(3) -0.007(3)
C10 0.046(3) 0.053(4) 0.040(3) -0.004(3) -0.002(2) -0.001(3)
C26 0.048(3) 0.062(4) 0.049(3) -0.007(3) 0.007(3) 0.006(3)
C6 0.043(3) 0.054(4) 0.061(4) -0.007(3) -0.004(3) -0.002(3)
C9 0.053(4) 0.050(4) 0.084(5) -0.015(4) -0.015(3) 0.003(3)
C22 0.064(4) 0.049(4) 0.077(5) -0.001(3) 0.008(3) 0.002(3)
C2 0.047(4) 0.075(5) 0.063(4) 0.009(4) -0.002(3) -0.007(3)
C28 0.055(4) 0.070(5) 0.065(4) 0.009(4) 0.003(3) -0.010(3)
C27 0.043(3) 0.078(5) 0.060(4) -0.004(4) 0.007(3) 0.000(3)
C5 0.079(5) 0.055(5) 0.109(6) 0.007(4) -0.028(5) 0.003(4)
C18 0.084(5) 0.049(4) 0.056(4) 0.011(3) -0.010(3) 0.008(4)
C21 0.076(5) 0.075(6) 0.094(6) -0.019(5) 0.013(4) -0.007(4)
C4 0.071(5) 0.084(6) 0.113(7) 0.015(5) -0.028(5) 0.012(5)
C19 0.128(8) 0.059(5) 0.058(5) 0.019(4) -0.009(4) 0.001(5)
C20 0.118(7) 0.059(5) 0.066(5) -0.003(4) 0.020(5) -0.027(5)
C3 0.046(4) 0.099(7) 0.101(6) 0.022(5) -0.018(4) 0.000(4)
O2 0.062(3) 0.071(4) 0.203(7) -0.022(4) -0.061(4) 0.001(3)
C31A 0.018(5) 0.039(6) 0.045(6) 0.000(5) 0.000(4) -0.008(4)
C30 0.28(2) 0.50(4) 0.073(8) -0.033(16) 0.030(11) 0.29(3)
C31B 0.083(12) 0.048(10) 0.133(18) 0.030(10) 0.008(10) -0.029(9)
N2 0.147(9) 0.184(11) 0.171(11) 0.084(9) -0.069(8) -0.081(8)

loop_
_atom_type_symbol
_atom_type_description
_atom_type_scat_dispersion_real
_atom_type_scat_dispersion_imag
_atom_type_scat_source
C C 0.0033 0.0016 'International Tables Vol C Tables 4.2.6.8 and 6.1.1.4'
H H 0.0000 0.0000 'International Tables Vol C Tables 4.2.6.8 and 6.1.1.4'
N N 0.0061 0.0033 'International Tables Vol C Tables 4.2.6.8 and 6.1.1.4'
O O 0.0106 0.0060 'International Tables Vol C Tables 4.2.6.8 and 6.1.1.4'

loop_
_geom_angle_atom_site_label_1
_geom_angle_atom_site_label_2
_geom_angle_atom_site_label_3
_geom_angle
C12 O4 H4A 109.5
C13 O5 H5A 109.5
C14 N1 C16 127.0(4)
C14 N1 C13 111.3(4)
C16 N1 C13 121.5(4)
C6 O1 C9 121.1(5)
O5 C13 N1 106.9(4)
O5 C13 C25 115.3(4)
N1 C13 C25 110.2(4)
O5 C13 C12 116.4(4)
N1 C13 C12 102.9(4)
C25 C13 C12 104.3(4)
C8 C7 C1 120.4(6)
C8 C7 H7 119.8
C1 C7 H7 119.8
C14 C11 C10 125.2(5)
C14 C11 C12 108.7(5)
C10 C11 C12 126.1(5)
C26 C25 C24 119.0(5)
C26 C25 C13 129.3(5)
C24 C25 C13 111.7(5)
C29 C24 C25 121.1(5)
C29 C24 C23 129.1(6)
C25 C24 C23 109.8(5)
C22 C17 C18 119.1(6)
C22 C17 C16 122.8(5)
C18 C17 C16 118.1(6)
O4 C12 C11 114.0(4)
O4 C12 C23 112.1(4)
C11 C12 C23 110.6(4)
O4 C12 C13 113.7(4)
C11 C12 C13 101.9(4)
C23 C12 C13 103.7(4)
N1 C16 C17 113.9(5)
N1 C16 H16A 108.8
C17 C16 H16A 108.8
N1 C16 H16B 108.8
C17 C16 H16B 108.8
H16A C16 H16B 107.7
C14 C15 H15A 109.5
C14 C15 H15B 109.5
H15A C15 H15B 109.5
C14 C15 H15C 109.5
H15A C15 H15C 109.5
H15B C15 H15C 109.5
C7 C8 C9 120.4(6)
C7 C8 C10 122.7(5)
C9 C8 C10 116.7(5)
N1 C14 C11 112.5(4)
N1 C14 C15 120.1(5)
C11 C14 C15 127.3(5)
C6 C1 C2 117.5(6)
C6 C1 C7 118.7(5)
C2 C1 C7 123.9(6)
O6 C23 C24 127.1(6)
O6 C23 C12 125.1(5)
C24 C23 C12 107.7(5)
C28 C29 C24 119.9(6)
C28 C29 H29 120.1
C24 C29 H29 120.1
O3 C10 C11 123.7(5)
O3 C10 C8 117.4(5)
C11 C10 C8 118.9(5)
C27 C26 C25 119.3(6)
C27 C26 H26 120.3
C25 C26 H26 120.3
O1 C6 C1 121.0(6)
O1 C6 C5 116.2(6)
C1 C6 C5 122.8(6)
O2 C9 O1 116.7(6)
O2 C9 C8 124.9(6)
O1 C9 C8 118.4(5)
C17 C22 C21 120.4(7)
C17 C22 H22 119.8
C21 C22 H22 119.8
C3 C2 C1 120.5(7)
C3 C2 H2 119.7
C1 C2 H2 119.7
C29 C28 C27 119.8(6)
C29 C28 H28 120.1
C27 C28 H28 120.1
C26 C27 C28 120.9(6)
C26 C27 H27 119.5
C28 C27 H27 119.5
C4 C5 C6 117.8(7)
C4 C5 H5 121.1
C6 C5 H5 121.1
C19 C18 C17 120.4(7)
C19 C18 H18 119.8
C17 C18 H18 119.8
C20 C21 C22 119.6(8)
C20 C21 H21 120.2
C22 C21 H21 120.2
C5 C4 C3 121.4(8)
C5 C4 H4 119.3
C3 C4 H4 119.3
C18 C19 C20 121.2(7)
C18 C19 H19 119.4
C20 C19 H19 119.4
C19 C20 C21 119.3(7)
C19 C20 H20 120.3
C21 C20 H20 120.3
C2 C3 C4 120.0(6)
C2 C3 H3 120.0
C4 C3 H3 120.0
C30 C31A N2 42.6(6)
C31B C30 N2 131(3)
C31B C30 C31A 125(2)
N2 C30 C31A 72.3(17)
C30 N2 C31A 65.1(15)

loop_
_geom_bond_atom_site_label_1
_geom_bond_atom_site_label_2
_geom_bond_distance
O4 C12 1.403(6)
O4 H4A 0.8200
O5 C13 1.402(6)
O5 H5A 0.8200
O6 C23 1.209(7)
N1 C14 1.328(7)
N1 C16 1.467(7)
N1 C13 1.484(6)
O1 C6 1.371(7)
O1 C9 1.381(8)
O3 C10 1.247(7)
C13 C25 1.503(7)
C13 C12 1.582(7)
C7 C8 1.347(7)
C7 C1 1.430(8)
C7 H7 0.9300
C11 C14 1.390(8)
C11 C10 1.423(8)
C11 C12 1.526(7)
C25 C26 1.394(8)
C25 C24 1.399(8)
C24 C29 1.382(8)
C24 C23 1.471(8)
C17 C22 1.372(8)
C17 C18 1.388(8)
C17 C16 1.508(8)
C12 C23 1.538(8)
C16 H16A 0.9700
C16 H16B 0.9700
C15 C14 1.497(7)
C15 H15A 0.9600
C15 H15B 0.9600
C15 H15C 0.9600
C8 C9 1.433(9)
C8 C10 1.509(8)
C1 C6 1.379(9)
C1 C2 1.410(8)
C29 C28 1.362(9)
C29 H29 0.9300
C26 C27 1.379(9)
C26 H26 0.9300
C6 C5 1.392(9)
C9 O2 1.207(7)
C22 C21 1.397(10)
C22 H22 0.9300
C2 C3 1.368(10)
C2 H2 0.9300
C28 C27 1.404(10)
C28 H28 0.9300
C27 H27 0.9300
C5 C4 1.370(10)
C5 H5 0.9300
C18 C19 1.360(10)
C18 H18 0.9300
C21 C20 1.384(11)
C21 H21 0.9300
C4 C3 1.389(11)
C4 H4 0.9300
C19 C20 1.371(11)
C19 H19 0.9300
C20 H20 0.9300
C3 H3 0.9300
C31A C30 1.81(3)
C31A N2 1.906(16)
C30 C31B 1.08(4)
C30 N2 1.35(2)

loop_
_geom_torsion_atom_site_label_1
_geom_torsion_atom_site_label_2
_geom_torsion_atom_site_label_3
_geom_torsion_atom_site_label_4
_geom_torsion
C14 N1 C13 O5 -138.9(4)
C16 N1 C13 O5 45.1(6)
C14 N1 C13 C25 95.1(5)
C16 N1 C13 C25 -81.0(6)
C14 N1 C13 C12 -15.7(5)
C16 N1 C13 C12 168.2(4)
O5 C13 C25 C26 -57.7(7)
N1 C13 C25 C26 63.5(7)
C12 C13 C25 C26 173.4(5)
O5 C13 C25 C24 121.0(5)
N1 C13 C25 C24 -117.8(5)
C12 C13 C25 C24 -7.9(5)
C26 C25 C24 C29 -1.2(8)
C13 C25 C24 C29 180.0(5)
C26 C25 C24 C23 176.2(5)
C13 C25 C24 C23 -2.7(6)
C14 C11 C12 O4 112.6(5)
C10 C11 C12 O4 -66.6(7)
C14 C11 C12 C23 -120.0(5)
C10 C11 C12 C23 60.8(7)
C14 C11 C12 C13 -10.3(5)
C10 C11 C12 C13 170.5(5)
O5 C13 C12 O4 8.3(6)
N1 C13 C12 O4 -108.3(5)
C25 C13 C12 O4 136.6(4)
O5 C13 C12 C11 131.4(4)
N1 C13 C12 C11 14.8(5)
C25 C13 C12 C11 -100.3(4)
O5 C13 C12 C23 -113.7(5)
N1 C13 C12 C23 129.8(4)
C25 C13 C12 C23 14.6(5)
C14 N1 C16 C17 65.5(7)
C13 N1 C16 C17 -119.1(5)
C22 C17 C16 N1 24.2(8)
C18 C17 C16 N1 -157.3(5)
C1 C7 C8 C9 0.1(9)
C1 C7 C8 C10 174.4(5)
C16 N1 C14 C11 -174.3(5)
C13 N1 C14 C11 9.9(6)
C16 N1 C14 C15 6.6(8)
C13 N1 C14 C15 -169.2(5)
C10 C11 C14 N1 -179.8(5)
C12 C11 C14 N1 1.0(6)
C10 C11 C14 C15 -0.8(9)
C12 C11 C14 C15 180.0(5)
C8 C7 C1 C6 0.9(8)
C8 C7 C1 C2 -178.6(6)
C29 C24 C23 O6 12.0(10)
C25 C24 C23 O6 -165.1(6)
C29 C24 C23 C12 -170.3(6)
C25 C24 C23 C12 12.6(6)
O4 C12 C23 O6 38.1(7)
C11 C12 C23 O6 -90.4(6)
C13 C12 C23 O6 161.1(5)
O4 C12 C23 C24 -139.6(4)
C11 C12 C23 C24 91.9(5)
C13 C12 C23 C24 -16.7(5)
C25 C24 C29 C28 2.5(9)
C23 C24 C29 C28 -174.3(6)
C14 C11 C10 O3 5.1(9)
C12 C11 C10 O3 -175.8(5)
C14 C11 C10 C8 -174.8(5)
C12 C11 C10 C8 4.3(8)
C7 C8 C10 O3 -102.9(7)
C9 C8 C10 O3 71.6(8)
C7 C8 C10 C11 77.0(7)
C9 C8 C10 C11 -108.5(7)
C24 C25 C26 C27 -0.6(8)
C13 C25 C26 C27 178.0(5)
C9 O1 C6 C1 -2.0(9)
C9 O1 C6 C5 177.7(7)
C2 C1 C6 O1 179.6(6)
C7 C1 C6 O1 0.0(9)
C2 C1 C6 C5 -0.1(10)
C7 C1 C6 C5 -179.7(7)
C6 O1 C9 O2 -177.6(7)
C6 O1 C9 C8 3.0(10)
C7 C8 C9 O2 178.6(7)
C10 C8 C9 O2 4.0(11)
C7 C8 C9 O1 -2.0(9)
C10 C8 C9 O1 -176.6(6)
C18 C17 C22 C21 1.0(10)
C16 C17 C22 C21 179.5(6)
C6 C1 C2 C3 -0.7(10)
C7 C1 C2 C3 178.9(7)
C24 C29 C28 C27 -2.0(10)
C25 C26 C27 C28 1.1(9)
C29 C28 C27 C26 0.2(10)
O1 C6 C5 C4 -179.4(7)
C1 C6 C5 C4 0.3(12)
C22 C17 C18 C19 0.1(10)
C16 C17 C18 C19 -178.4(6)
C17 C22 C21 C20 -0.8(11)
C6 C5 C4 C3 0.4(14)
C17 C18 C19 C20 -1.5(11)
C18 C19 C20 C21 1.7(12)
C22 C21 C20 C19 -0.5(12)
C1 C2 C3 C4 1.3(12)
C5 C4 C3 C2 -1.1(14)
N2 C31A C30 C31B -128(3)
C31B C30 N2 C31A 121(3)
